data_7119309
loop_
_publ_author_name
'Guo, Jingjing'
'Hu, Shimin'
'Luo, Wenwen'
'Hu, Rongrong'
'Qin, Anjun'
'Zhao, Zujin'
'Tang, Ben Zhong'

_publ_section_title
;
 A novel aggregation-induced emission platform from
 2,3-diphenylbenzo[b]thiophene S,S-dioxide.
;
_journal_issue 9
_journal_name_full 'Chemical communications (Cambridge, England)'
_journal_page_first 1463
_journal_page_last 1466
_journal_paper_doi 10.1039/c6cc09892d
_journal_volume 53
_journal_year 2017
_chemical_formula_moiety 'C28 H30 O2 S'
_chemical_formula_sum 'C28 H30 O2 S'
_chemical_formula_weight 430.58
_chemical_name_systematic
; 
 ? 
;
_space_group_IT_number 14
_symmetry_cell_setting monoclinic
_symmetry_space_group_name_Hall '-P 2ybc'
_symmetry_space_group_name_H-M 'P 1 21/c 1'
_atom_sites_solution_hydrogens geom
_atom_sites_solution_primary direct
_atom_sites_solution_secondary difmap
_audit_creation_method SHELXL-97
_audit_update_record
;
2016-08-31 deposited with the CCDC.
2017-01-03 downloaded from the CCDC.
;
_cell_angle_alpha 90.00
_cell_angle_beta 101.237(2)
_cell_angle_gamma 90.00
_cell_formula_units_Z 4
_cell_length_a 16.9872(11)
_cell_length_b 11.0288(9)
_cell_length_c 12.9726(11)
_cell_measurement_reflns_used 3054
_cell_measurement_temperature 173(2)
_cell_measurement_theta_max 25.11
_cell_measurement_theta_min 3.06
_cell_volume 2383.8(3)
_computing_structure_refinement 'SHELXL-97 (Sheldrick, 2008)'
_computing_structure_solution 'SHELXS-97 (Sheldrick, 2008)'
_diffrn_ambient_temperature 173(2)
_diffrn_measured_fraction_theta_full 0.987
_diffrn_measured_fraction_theta_max 0.987
_diffrn_measurement_device_type 'PHOTON100 CMOS detector'
_diffrn_measurement_method 'omega scan'
_diffrn_radiation_monochromator 'TRIUMPH curved crystal monochromator'
_diffrn_radiation_source 'fine-focus sealed tube'
_diffrn_radiation_type MoK\a
_diffrn_radiation_wavelength 0.71073
_diffrn_reflns_av_R_equivalents 0.0962
_diffrn_reflns_av_sigmaI/netI 0.0948
_diffrn_reflns_limit_h_max 20
_diffrn_reflns_limit_h_min -20
_diffrn_reflns_limit_k_max 13
_diffrn_reflns_limit_k_min -13
_diffrn_reflns_limit_l_max 15
_diffrn_reflns_limit_l_min -15
_diffrn_reflns_number 13303
_diffrn_reflns_theta_full 25.36
_diffrn_reflns_theta_max 25.36
_diffrn_reflns_theta_min 3.06
_exptl_absorpt_coefficient_mu 0.157
_exptl_absorpt_correction_T_max 0.7452
_exptl_absorpt_correction_T_min 0.6566
_exptl_absorpt_correction_type multi-scan
_exptl_absorpt_process_details 'SADABS (Bruker, 2014)'
_exptl_crystal_density_diffrn 1.200
_exptl_crystal_density_method 'not measured'
_exptl_crystal_description block
_exptl_crystal_F_000 920
_exptl_crystal_size_max 0.23
_exptl_crystal_size_mid 0.19
_exptl_crystal_size_min 0.15
_refine_diff_density_max 0.262
_refine_diff_density_min -0.355
_refine_diff_density_rms 0.062
_refine_ls_extinction_method none
_refine_ls_goodness_of_fit_ref 1.061
_refine_ls_hydrogen_treatment constr
_refine_ls_matrix_type full
_refine_ls_number_parameters 286
_refine_ls_number_reflns 4318
_refine_ls_number_restraints 0
_refine_ls_restrained_S_all 1.061
_refine_ls_R_factor_all 0.1276
_refine_ls_R_factor_gt 0.0658
_refine_ls_shift/su_max 0.000
_refine_ls_shift/su_mean 0.000
_refine_ls_structure_factor_coef Fsqd
_refine_ls_weighting_details 'calc w=1/[\s^2^(Fo^2^)+(0.0384P)^2^+1.6015P] where P=(Fo^2^+2Fc^2^)/3'
_refine_ls_weighting_scheme calc
_refine_ls_wR_factor_gt 0.1114
_refine_ls_wR_factor_ref 0.1322
_reflns_number_gt 2688
_reflns_number_total 4318
_reflns_threshold_expression >2sigma(I)
_cod_data_source_file c6cc09892d2.cif
_cod_data_source_block 1
_cod_depositor_comments
;
The following automatic conversions were performed:

'_symmetry_cell_setting' value 'Monoclinic' changed to 'monoclinic'
according to
/usr/data/users/saulius/crontab/automatic-downloads/rss-feeds/RSC/lib/dictionaries/cif_core.dic
dictionary named 'cif_core.dic' version 2.4.2 from 2011-04-26.

Automatic conversion script
Id: cif_fix_values 4268 2015-11-12 08:31:59Z antanas 

 Adding full bibliography for 7119302--7119309.cif.
;
_cod_original_sg_symbol_Hall '-P 2ybc  '
_cod_original_sg_symbol_H-M 'P2(1)/c  '
_cod_database_code 7119309

loop_
_symmetry_equiv_pos_as_xyz
'x, y, z'
'-x, y+1/2, -z+1/2'
'-x, -y, -z'
'x, -y-1/2, z-1/2'

loop_
_atom_site_label
_atom_site_type_symbol
_atom_site_fract_x
_atom_site_fract_y
_atom_site_fract_z
_atom_site_U_iso_or_equiv
_atom_site_adp_type
_atom_site_occupancy
_atom_site_symmetry_multiplicity
_atom_site_calc_flag
_atom_site_refinement_flags
C1 C 0.21940(17) 0.9777(3) 0.5875(2) 0.0179(7) Uani 1 1 d .
C2 C 0.17249(17) 1.0220(3) 0.4997(2) 0.0197(7) Uani 1 1 d .
C3 C 0.10038(17) 1.0883(3) 0.5195(2) 0.0206(7) Uani 1 1 d .
C4 C 0.09633(17) 1.0948(3) 0.6254(2) 0.0212(7) Uani 1 1 d .
C5 C 0.03684(18) 1.1565(3) 0.6629(3) 0.0275(8) Uani 1 1 d .
H5 H 0.0357 1.1587 0.7358 0.033 Uiso 1 1 calc R
C6 C -0.02112(19) 1.2153(3) 0.5895(3) 0.0298(9) Uani 1 1 d .
H6 H -0.0615 1.2619 0.6123 0.036 Uiso 1 1 calc R
C7 C -0.02018(18) 1.2061(3) 0.4839(3) 0.0296(9) Uani 1 1 d .
H7 H -0.0614 1.2442 0.4346 0.036 Uiso 1 1 calc R
C8 C 0.03948(18) 1.1425(3) 0.4476(3) 0.0239(8) Uani 1 1 d .
H8 H 0.0386 1.1363 0.3744 0.029 Uiso 1 1 calc R
C9 C 0.29857(18) 0.9172(3) 0.6085(2) 0.0200(7) Uani 1 1 d .
C10 C 0.34882(18) 0.9170(3) 0.5353(3) 0.0259(8) Uani 1 1 d .
H10 H 0.3326 0.9579 0.4702 0.031 Uiso 1 1 calc R
C11 C 0.42203(19) 0.8578(3) 0.5566(3) 0.0301(9) Uani 1 1 d .
H11 H 0.4549 0.8589 0.5051 0.036 Uiso 1 1 calc R
C12 C 0.44927(18) 0.7966(3) 0.6510(3) 0.0253(8) Uani 1 1 d .
C13 C 0.40011(19) 0.8010(3) 0.7242(3) 0.0282(8) Uani 1 1 d .
H13 H 0.4173 0.7625 0.7903 0.034 Uiso 1 1 calc R
C14 C 0.32697(18) 0.8594(3) 0.7044(3) 0.0250(8) Uani 1 1 d .
H14 H 0.2952 0.8605 0.7571 0.030 Uiso 1 1 calc R
C15 C 0.5284(2) 0.7270(3) 0.6687(3) 0.0337(9) Uani 1 1 d .
C16 C 0.5195(2) 0.6186(4) 0.5940(4) 0.0600(13) Uani 1 1 d .
H16A H 0.4779 0.5640 0.6099 0.090 Uiso 1 1 calc R
H16B H 0.5707 0.5751 0.6028 0.090 Uiso 1 1 calc R
H16C H 0.5042 0.6472 0.5213 0.090 Uiso 1 1 calc R
C17 C 0.5537(2) 0.6813(4) 0.7812(3) 0.0590(13) Uani 1 1 d .
H17A H 0.5568 0.7497 0.8300 0.088 Uiso 1 1 calc R
H17B H 0.6063 0.6421 0.7897 0.088 Uiso 1 1 calc R
H17C H 0.5141 0.6226 0.7963 0.088 Uiso 1 1 calc R
C18 C 0.5958(2) 0.8085(4) 0.6446(4) 0.0575(13) Uani 1 1 d .
H18A H 0.5833 0.8330 0.5706 0.086 Uiso 1 1 calc R
H18B H 0.6466 0.7637 0.6584 0.086 Uiso 1 1 calc R
H18C H 0.6006 0.8807 0.6894 0.086 Uiso 1 1 calc R
C19 C 0.18610(16) 1.0152(3) 0.3904(2) 0.0188(7) Uani 1 1 d .
C20 C 0.18996(18) 1.1215(3) 0.3339(2) 0.0222(8) Uani 1 1 d .
H20 H 0.1849 1.1975 0.3664 0.027 Uiso 1 1 calc R
C21 C 0.20103(18) 1.1180(3) 0.2311(2) 0.0238(8) Uani 1 1 d .
H21 H 0.2046 1.1921 0.1949 0.029 Uiso 1 1 calc R
C22 C 0.20708(16) 1.0088(3) 0.1791(2) 0.0177(7) Uani 1 1 d .
C23 C 0.20274(18) 0.9035(3) 0.2365(2) 0.0234(8) Uani 1 1 d .
H23 H 0.2067 0.8273 0.2037 0.028 Uiso 1 1 calc R
C24 C 0.19286(17) 0.9058(3) 0.3403(2) 0.0201(7) Uani 1 1 d .
H24 H 0.1907 0.8319 0.3772 0.024 Uiso 1 1 calc R
C25 C 0.21421(18) 1.0106(3) 0.0636(2) 0.0240(7) Uani 1 1 d .
C26 C 0.2365(2) 0.8860(3) 0.0255(3) 0.0326(9) Uani 1 1 d .
H26A H 0.2885 0.8607 0.0666 0.049 Uiso 1 1 calc R
H26B H 0.2398 0.8910 -0.0490 0.049 Uiso 1 1 calc R
H26C H 0.1954 0.8268 0.0344 0.049 Uiso 1 1 calc R
C27 C 0.1326(2) 1.0485(4) -0.0013(3) 0.0377(10) Uani 1 1 d .
H27A H 0.0917 0.9894 0.0090 0.056 Uiso 1 1 calc R
H27B H 0.1358 1.0515 -0.0758 0.056 Uiso 1 1 calc R
H27C H 0.1181 1.1287 0.0216 0.056 Uiso 1 1 calc R
C28 C 0.2786(2) 1.1007(4) 0.0455(3) 0.0413(10) Uani 1 1 d .
H28A H 0.2636 1.1825 0.0639 0.062 Uiso 1 1 calc R
H28B H 0.2833 1.0987 -0.0286 0.062 Uiso 1 1 calc R
H28C H 0.3302 1.0785 0.0897 0.062 Uiso 1 1 calc R
O1 O 0.22820(13) 1.0868(2) 0.77234(16) 0.0282(6) Uani 1 1 d .
O2 O 0.14492(13) 0.9026(2) 0.74049(17) 0.0286(6) Uani 1 1 d .
S1 S 0.17546(5) 1.01074(7) 0.69918(6) 0.0211(2) Uani 1 1 d .

loop_
_atom_site_aniso_label
_atom_site_aniso_U_11
_atom_site_aniso_U_22
_atom_site_aniso_U_33
_atom_site_aniso_U_23
_atom_site_aniso_U_13
_atom_site_aniso_U_12
C1 0.0241(16) 0.0165(17) 0.0151(17) -0.0021(14) 0.0085(13) -0.0040(14)
C2 0.0207(16) 0.0162(17) 0.0223(18) 0.0006(14) 0.0042(13) -0.0041(14)
C3 0.0213(16) 0.0199(18) 0.0211(18) -0.0023(15) 0.0056(14) -0.0061(14)
C4 0.0209(16) 0.0193(18) 0.0249(19) -0.0022(15) 0.0080(14) -0.0034(14)
C5 0.0303(19) 0.029(2) 0.026(2) -0.0046(16) 0.0134(16) -0.0052(16)
C6 0.0210(18) 0.028(2) 0.041(2) -0.0077(18) 0.0078(16) -0.0019(16)
C7 0.0208(19) 0.025(2) 0.041(2) -0.0003(17) 0.0007(16) 0.0012(15)
C8 0.0240(17) 0.0239(19) 0.0240(19) -0.0005(16) 0.0051(15) -0.0025(15)
C9 0.0222(16) 0.0175(17) 0.0200(18) -0.0039(15) 0.0030(14) -0.0022(14)
C10 0.0237(17) 0.036(2) 0.0185(18) 0.0034(16) 0.0055(14) -0.0005(16)
C11 0.0231(18) 0.039(2) 0.029(2) -0.0023(18) 0.0079(15) 0.0010(16)
C12 0.0205(17) 0.0238(19) 0.029(2) -0.0034(16) -0.0005(15) -0.0021(15)
C13 0.0291(19) 0.030(2) 0.024(2) 0.0036(16) 0.0006(15) 0.0032(16)
C14 0.0277(18) 0.029(2) 0.0184(19) -0.0011(16) 0.0053(14) -0.0008(16)
C15 0.0265(19) 0.035(2) 0.038(2) -0.0044(18) 0.0037(16) 0.0052(17)
C16 0.046(2) 0.051(3) 0.079(4) -0.021(3) 0.003(2) 0.018(2)
C17 0.043(2) 0.072(3) 0.059(3) 0.018(3) 0.002(2) 0.029(2)
C18 0.027(2) 0.062(3) 0.083(4) 0.004(3) 0.009(2) 0.004(2)
C19 0.0187(15) 0.0220(18) 0.0160(16) 0.0001(15) 0.0041(12) 0.0004(14)
C20 0.0300(18) 0.0178(18) 0.0191(18) -0.0036(15) 0.0050(14) 0.0018(15)
C21 0.0314(19) 0.0199(19) 0.0206(19) 0.0025(15) 0.0065(15) 0.0003(15)
C22 0.0143(14) 0.0202(18) 0.0181(17) -0.0001(15) 0.0017(12) 0.0000(14)
C23 0.0318(19) 0.0186(18) 0.0207(19) -0.0035(15) 0.0077(15) 0.0019(15)
C24 0.0280(17) 0.0153(17) 0.0185(18) 0.0023(14) 0.0084(14) -0.0001(14)
C25 0.0296(17) 0.026(2) 0.0158(17) -0.0018(15) 0.0039(13) 0.0009(16)
C26 0.045(2) 0.037(2) 0.0183(19) -0.0019(17) 0.0125(16) 0.0060(18)
C27 0.039(2) 0.048(2) 0.024(2) 0.0038(18) 0.0023(16) 0.0150(19)
C28 0.056(2) 0.047(3) 0.026(2) -0.0017(19) 0.0189(18) -0.013(2)
O1 0.0363(13) 0.0273(14) 0.0195(13) -0.0061(11) 0.0015(10) -0.0019(11)
O2 0.0385(13) 0.0258(14) 0.0243(13) 0.0059(11) 0.0129(11) -0.0037(11)
S1 0.0269(4) 0.0209(4) 0.0163(4) -0.0015(4) 0.0065(3) -0.0001(4)

loop_
_atom_type_symbol
_atom_type_description
_atom_type_scat_dispersion_real
_atom_type_scat_dispersion_imag
_atom_type_scat_source
C C 0.0033 0.0016 'International Tables Vol C Tables 4.2.6.8 and 6.1.1.4'
H H 0.0000 0.0000 'International Tables Vol C Tables 4.2.6.8 and 6.1.1.4'
O O 0.0106 0.0060 'International Tables Vol C Tables 4.2.6.8 and 6.1.1.4'
S S 0.1246 0.1234 'International Tables Vol C Tables 4.2.6.8 and 6.1.1.4'

loop_
_geom_angle_atom_site_label_1
_geom_angle_atom_site_label_2
_geom_angle_atom_site_label_3
_geom_angle
C2 C1 C9 133.3(3)
C2 C1 S1 109.8(2)
C9 C1 S1 116.8(2)
C1 C2 C19 127.8(3)
C1 C2 C3 113.7(3)
C19 C2 C3 118.4(3)
C8 C3 C4 117.9(3)
C8 C3 C2 128.8(3)
C4 C3 C2 113.3(3)
C5 C4 C3 123.6(3)
C5 C4 S1 127.1(3)
C3 C4 S1 109.3(2)
C4 C5 C6 117.2(3)
C4 C5 H5 121.4
C6 C5 H5 121.4
C7 C6 C5 120.2(3)
C7 C6 H6 119.9
C5 C6 H6 119.9
C6 C7 C8 121.7(3)
C6 C7 H7 119.2
C8 C7 H7 119.2
C3 C8 C7 119.3(3)
C3 C8 H8 120.4
C7 C8 H8 120.4
C10 C9 C14 117.0(3)
C10 C9 C1 122.1(3)
C14 C9 C1 120.9(3)
C11 C10 C9 120.7(3)
C11 C10 H10 119.6
C9 C10 H10 119.6
C10 C11 C12 122.3(3)
C10 C11 H11 118.9
C12 C11 H11 118.9
C13 C12 C11 116.4(3)
C13 C12 C15 123.1(3)
C11 C12 C15 120.4(3)
C14 C13 C12 122.1(3)
C14 C13 H13 119.0
C12 C13 H13 119.0
C13 C14 C9 121.4(3)
C13 C14 H14 119.3
C9 C14 H14 119.3
C17 C15 C16 108.9(3)
C17 C15 C12 112.7(3)
C16 C15 C12 108.8(3)
C17 C15 C18 107.9(3)
C16 C15 C18 108.3(3)
C12 C15 C18 110.2(3)
C15 C16 H16A 109.5
C15 C16 H16B 109.5
H16A C16 H16B 109.5
C15 C16 H16C 109.5
H16A C16 H16C 109.5
H16B C16 H16C 109.5
C15 C17 H17A 109.5
C15 C17 H17B 109.5
H17A C17 H17B 109.5
C15 C17 H17C 109.5
H17A C17 H17C 109.5
H17B C17 H17C 109.5
C15 C18 H18A 109.5
C15 C18 H18B 109.5
H18A C18 H18B 109.5
C15 C18 H18C 109.5
H18A C18 H18C 109.5
H18B C18 H18C 109.5
C24 C19 C20 118.0(3)
C24 C19 C2 122.4(3)
C20 C19 C2 119.6(3)
C21 C20 C19 120.9(3)
C21 C20 H20 119.5
C19 C20 H20 119.5
C20 C21 C22 121.8(3)
C20 C21 H21 119.1
C22 C21 H21 119.1
C23 C22 C21 116.5(3)
C23 C22 C25 124.0(3)
C21 C22 C25 119.4(3)
C24 C23 C22 122.2(3)
C24 C23 H23 118.9
C22 C23 H23 118.9
C19 C24 C23 120.5(3)
C19 C24 H24 119.7
C23 C24 H24 119.7
C22 C25 C28 110.8(3)
C22 C25 C27 107.8(2)
C28 C25 C27 109.7(3)
C22 C25 C26 112.1(3)
C28 C25 C26 107.7(3)
C27 C25 C26 108.7(3)
C25 C26 H26A 109.5
C25 C26 H26B 109.5
H26A C26 H26B 109.5
C25 C26 H26C 109.5
H26A C26 H26C 109.5
H26B C26 H26C 109.5
C25 C27 H27A 109.5
C25 C27 H27B 109.5
H27A C27 H27B 109.5
C25 C27 H27C 109.5
H27A C27 H27C 109.5
H27B C27 H27C 109.5
C25 C28 H28A 109.5
C25 C28 H28B 109.5
H28A C28 H28B 109.5
C25 C28 H28C 109.5
H28A C28 H28C 109.5
H28B C28 H28C 109.5
O1 S1 O2 117.28(13)
O1 S1 C4 111.29(14)
O2 S1 C4 110.26(14)
O1 S1 C1 110.34(14)
O2 S1 C1 111.62(14)
C4 S1 C1 93.57(14)

loop_
_geom_bond_atom_site_label_1
_geom_bond_atom_site_label_2
_geom_bond_distance
C1 C2 1.348(4)
C1 C9 1.478(4)
C1 S1 1.792(3)
C2 C19 1.482(4)
C2 C3 1.491(4)
C3 C8 1.386(4)
C3 C4 1.392(4)
C4 C5 1.383(4)
C4 S1 1.755(3)
C5 C6 1.389(5)
C5 H5 0.9500
C6 C7 1.377(5)
C6 H6 0.9500
C7 C8 1.387(4)
C7 H7 0.9500
C8 H8 0.9500
C9 C10 1.394(4)
C9 C14 1.398(4)
C10 C11 1.384(4)
C10 H10 0.9500
C11 C12 1.397(5)
C11 H11 0.9500
C12 C13 1.382(4)
C12 C15 1.526(4)
C13 C14 1.379(4)
C13 H13 0.9500
C14 H14 0.9500
C15 C17 1.525(5)
C15 C16 1.528(5)
C15 C18 1.535(5)
C16 H16A 0.9800
C16 H16B 0.9800
C16 H16C 0.9800
C17 H17A 0.9800
C17 H17B 0.9800
C17 H17C 0.9800
C18 H18A 0.9800
C18 H18B 0.9800
C18 H18C 0.9800
C19 C24 1.386(4)
C19 C20 1.390(4)
C20 C21 1.384(4)
C20 H20 0.9500
C21 C22 1.394(4)
C21 H21 0.9500
C22 C23 1.390(4)
C22 C25 1.526(4)
C23 C24 1.389(4)
C23 H23 0.9500
C24 H24 0.9500
C25 C28 1.529(5)
C25 C27 1.533(4)
C25 C26 1.533(4)
C26 H26A 0.9800
C26 H26B 0.9800
C26 H26C 0.9800
C27 H27A 0.9800
C27 H27B 0.9800
C27 H27C 0.9800
C28 H28A 0.9800
C28 H28B 0.9800
C28 H28C 0.9800
O1 S1 1.441(2)
O2 S1 1.445(2)
